data_7118577
loop_
_publ_author_name
'd'Agostino, Simone'
'Spinelli, Floriana'
'Boanini, Elisa'
'Braga, Dario'
'Grepioni, Fabrizia'

_publ_section_title
;
 Single crystal to single crystal [2+2] photoreactions in chloride and
 sulphate salts of 4-amino-cinnamic acid via solid-solution formation: a
 structural and kinetic study.
;
_journal_issue 9
_journal_name_full 'Chemical communications (Cambridge, England)'
_journal_page_first 1899
_journal_page_last 1902
_journal_paper_doi 10.1039/c5cc09412g
_journal_volume 52
_journal_year 2016
_chemical_formula_sum 'C18 H22 N2 O9 S'
_chemical_formula_weight 442.45
_chemical_name_systematic
;
 ?
;
_space_group_IT_number 2
_symmetry_cell_setting triclinic
_symmetry_space_group_name_Hall '-P 1'
_symmetry_space_group_name_H-M 'P -1'
_atom_sites_solution_hydrogens geom
_atom_sites_solution_primary direct
_atom_sites_solution_secondary difmap
_audit_creation_method SHELXL-97
_audit_update_record
;
2015-11-12 deposited with the CCDC.
2015-12-08 downloaded from the CCDC.
;
_cell_angle_alpha 106.010(17)
_cell_angle_beta 95.898(18)
_cell_angle_gamma 102.081(19)
_cell_formula_units_Z 2
_cell_length_a 7.1238(19)
_cell_length_b 10.631(2)
_cell_length_c 13.925(3)
_cell_measurement_reflns_used 1506
_cell_measurement_temperature 298
_cell_measurement_theta_max 25.1470
_cell_measurement_theta_min 3.0660
_cell_volume 976.7(4)
_computing_cell_refinement
;
CrysAlisPro, Agilent Technologies,
Version 1.171.37.33 (release 27-03-2014 CrysAlis171 .NET)
(compiled Mar 27 2014,17:12:48)
;
_computing_data_collection
;
CrysAlisPro, Agilent Technologies,
Version 1.171.37.33 (release 27-03-2014 CrysAlis171 .NET)
(compiled Mar 27 2014,17:12:48)
;
_computing_data_reduction
;
CrysAlisPro, Agilent Technologies,
Version 1.171.37.33 (release 27-03-2014 CrysAlis171 .NET)
(compiled Mar 27 2014,17:12:48)
;
_computing_structure_refinement 'SHELXL-97 (Sheldrick, 2008)'
_computing_structure_solution 'SHELXS-97 (Sheldrick, 2005)'
_diffrn_ambient_temperature 298
_diffrn_detector 'CCD plate'
_diffrn_detector_area_resol_mean 16.1340
_diffrn_detector_type Sapphire3
_diffrn_measured_fraction_theta_full 0.999
_diffrn_measured_fraction_theta_max 0.827
_diffrn_measurement_details
;
  1 omega  -17.00   88.00   1.0000   60.0000
omega____ theta____ kappa____ phi______ frames
    -       17.7659   19.0000   30.0000 105

  2 omega   30.00   57.00   1.0000   60.0000
omega____ theta____ kappa____ phi______ frames
    -       17.7659  -99.0000  -30.0000 27

  3 omega  -15.00   23.00   1.0000   60.0000
omega____ theta____ kappa____ phi______ frames
    -      -16.5159  -99.0000 -120.0000 38

  4 omega   -4.00   88.00   1.0000   60.0000
omega____ theta____ kappa____ phi______ frames
    -       17.7659   38.0000  -90.0000 92

  5 omega   18.00   57.00   1.0000   60.0000
omega____ theta____ kappa____ phi______ frames
    -       17.7659   57.0000 -180.0000 39

  6 omega  -22.00   58.00   1.0000   60.0000
omega____ theta____ kappa____ phi______ frames
    -       17.7659  -99.0000   90.0000 80

;
_diffrn_measurement_device 'four-circle diffractometer'
_diffrn_measurement_device_type 'Xcalibur, Sapphire3'
_diffrn_radiation_monochromator graphite
_diffrn_radiation_probe x-ray
_diffrn_radiation_type 'Mo K\a'
_diffrn_radiation_wavelength 0.71073
_diffrn_reflns_av_R_equivalents 0.0537
_diffrn_reflns_av_sigmaI/netI 0.0953
_diffrn_reflns_limit_h_max 9
_diffrn_reflns_limit_h_min -8
_diffrn_reflns_limit_k_max 12
_diffrn_reflns_limit_k_min -13
_diffrn_reflns_limit_l_max 19
_diffrn_reflns_limit_l_min -18
_diffrn_reflns_number 7796
_diffrn_reflns_theta_full 25.00
_diffrn_reflns_theta_max 29.40
_diffrn_reflns_theta_min 2.93
_exptl_absorpt_coefficient_mu 0.222
_exptl_absorpt_correction_T_max 1.00000
_exptl_absorpt_correction_T_min 0.57177
_exptl_absorpt_correction_type multi-scan
_exptl_absorpt_process_details
;
CrysAlisPro, Agilent Technologies,
Version 1.171.37.33 (release 27-03-2014 CrysAlis171 .NET)
(compiled Mar 27 2014,17:12:48)
Empirical absorption correction using spherical harmonics,
 implemented in SCALE3 ABSPACK scaling algorithm.
;
_exptl_crystal_colour yellow
_exptl_crystal_density_diffrn 1.504
_exptl_crystal_density_method 'not measured'
_exptl_crystal_description prism
_exptl_crystal_F_000 464
_exptl_crystal_size_max 0.1
_exptl_crystal_size_mid 0.05
_exptl_crystal_size_min 0.04
_refine_diff_density_max 0.654
_refine_diff_density_min -0.675
_refine_diff_density_rms 0.083
_refine_ls_extinction_method none
_refine_ls_goodness_of_fit_ref 0.975
_refine_ls_hydrogen_treatment mixed
_refine_ls_matrix_type full
_refine_ls_number_parameters 279
_refine_ls_number_reflns 4453
_refine_ls_number_restraints 0
_refine_ls_restrained_S_all 0.975
_refine_ls_R_factor_all 0.1893
_refine_ls_R_factor_gt 0.1032
_refine_ls_shift/su_max 0.000
_refine_ls_shift/su_mean 0.000
_refine_ls_structure_factor_coef Fsqd
_refine_ls_weighting_details 'calc w=1/[\s^2^(Fo^2^)+(0.1343P)^2^+2.0494P] where P=(Fo^2^+2Fc^2^)/3'
_refine_ls_weighting_scheme calc
_refine_ls_wR_factor_gt 0.2711
_refine_ls_wR_factor_ref 0.3381
_reflns_number_gt 1990
_reflns_number_total 4453
_reflns_threshold_expression >2\s(I)
_cod_data_source_file c5cc09412g2.cif
_cod_data_source_block 1H2SO4-H2O_2_27
_cod_original_sg_symbol_H-M P-1
_cod_database_code 7118577

loop_
_symmetry_equiv_pos_as_xyz
'x, y, z'
'-x, -y, -z'

loop_
_atom_site_label
_atom_site_type_symbol
_atom_site_fract_x
_atom_site_fract_y
_atom_site_fract_z
_atom_site_U_iso_or_equiv
_atom_site_adp_type
_atom_site_occupancy
_atom_site_symmetry_multiplicity
_atom_site_calc_flag
_atom_site_refinement_flags
_atom_site_disorder_group
C7A C 1.0046(13) 0.5731(9) 0.9563(6) 0.059(3) Uiso 0.738(15) 1 d P 1
H7A H 1.0961 0.6623 0.9839 0.071 Uiso 0.738(15) 1 calc PR 1
C8A C 1.1127(13) 0.4574(10) 0.9644(6) 0.061(3) Uiso 0.738(15) 1 d P 1
H8A H 1.2511 0.4960 0.9935 0.073 Uiso 0.738(15) 1 calc PR 1
C7B C 0.919(4) 0.640(3) 0.9753(19) 0.062(8) Uiso 0.262(15) 1 d P 2
H7B H 1.0176 0.7196 0.9975 0.075 Uiso 0.262(15) 1 calc PR 2
C8B C 0.833(4) 0.616(3) 1.0408(18) 0.061(7) Uiso 0.262(15) 1 d P 2
H8B H 0.7049 0.5651 1.0228 0.073 Uiso 0.262(15) 1 calc PR 2
C1 C 0.7517(9) 0.4694(6) 0.6480(4) 0.0565(15) Uani 1 1 d . .
C2 C 0.9384(11) 0.5514(7) 0.6849(5) 0.075(2) Uani 1 1 d . .
H2 H 1.0180 0.5759 0.6408 0.090 Uiso 1 1 calc R .
C3 C 0.6375(10) 0.4369(7) 0.7119(5) 0.0710(19) Uani 1 1 d . .
H3 H 0.5112 0.3837 0.6867 0.085 Uiso 1 1 calc R .
C4 C 1.0039(11) 0.5957(7) 0.7870(5) 0.076(2) Uani 1 1 d . .
H4 H 1.1270 0.6540 0.8117 0.091 Uiso 1 1 calc R .
C5 C 0.7046(11) 0.4812(7) 0.8155(5) 0.076(2) Uani 1 1 d . .
H5 H 0.6227 0.4603 0.8598 0.091 Uiso 1 1 calc R .
C6 C 0.8974(10) 0.5581(6) 0.8531(5) 0.0669(18) Uani 1 1 d . .
C9 C 1.0842(12) 0.3388(8) 0.8616(5) 0.075(2) Uani 1 1 d . .
C10 C 0.1842(10) 0.9543(7) 0.7936(5) 0.0694(18) Uani 1 1 d . .
H10 H 0.0897 0.8824 0.7486 0.083 Uiso 1 1 calc R .
C11 C 0.3113(10) 1.0332(6) 0.7578(5) 0.0642(17) Uani 1 1 d . .
C12 C 0.4551(11) 1.1395(7) 0.8269(5) 0.081(2) Uani 1 1 d . .
H12 H 0.5475 1.1943 0.8037 0.097 Uiso 1 1 calc R .
C13 C 0.1909(11) 0.9779(7) 0.8968(5) 0.074(2) Uani 1 1 d . .
H13 H 0.1010 0.9209 0.9197 0.089 Uiso 1 1 calc R .
C14 C 0.3291(10) 1.0849(7) 0.9674(5) 0.0647(17) Uani 1 1 d . .
C15 C 0.4586(11) 1.1619(7) 0.9284(5) 0.077(2) Uani 1 1 d . .
H15 H 0.5542 1.2334 0.9731 0.093 Uiso 1 1 calc R .
C16 C 0.3281(10) 1.1056(7) 1.0746(5) 0.0673(18) Uani 1 1 d . .
H16 H 0.2403 1.0405 1.0916 0.081 Uiso 1 1 calc R .
C17 C 0.4383(10) 1.2067(7) 1.1508(5) 0.0722(19) Uani 1 1 d . .
H17 H 0.5237 1.2751 1.1360 0.087 Uiso 1 1 calc R .
C18 C 0.4329(12) 1.2169(8) 1.2582(6) 0.0740(19) Uani 1 1 d . .
N1 N 0.6870(13) 0.4136(7) 0.5378(4) 0.0672(16) Uani 1 1 d . .
H1NB H 0.724(9) 0.492(7) 0.508(5) 0.064(18) Uiso 1 1 d . .
H1NA H 0.778(10) 0.380(7) 0.530(5) 0.07(3) Uiso 1 1 d . .
H1NC H 0.568(9) 0.379(6) 0.532(4) 0.048(18) Uiso 1 1 d . .
N2 N 0.3024(9) 1.0158(5) 0.6504(4) 0.0680(15) Uani 1 1 d . .
H2A H 0.2325 0.9330 0.6151 0.102 Uiso 1 1 calc R .
H2B H 0.4224 1.0274 0.6359 0.102 Uiso 1 1 calc R .
H2C H 0.2468 1.0765 0.6342 0.102 Uiso 1 1 calc R .
O1 O 0.9451(9) 0.2464(6) 0.8334(4) 0.0984(18) Uani 1 1 d . .
O2 O 1.2100(9) 0.3710(6) 0.8049(4) 0.0809(17) Uani 1 1 d . .
O1W O 0.3232 0.8958 0.3873 0.111 Uani 1 1 d . .
H1WA H 0.2830 0.9512 0.4231 0.131 Uiso 1 1 d . .
H1WB H 0.2254 0.8076 0.3677 0.141 Uiso 1 1 d . .
O3 O 0.2820(9) 1.1378(7) 1.2714(4) 0.1037(19) Uani 1 1 d . .
H3A H 0.2802 1.1530 1.3323 0.156 Uiso 1 1 calc R .
O4 O 0.5589(9) 1.2899(6) 1.3271(4) 0.106(2) Uani 1 1 d . .
O5 O 0.1953(9) 0.1316(6) 0.4489(4) 0.0990(18) Uani 1 1 d . .
O6 O 0.1239(7) 0.2112(4) 0.6138(3) 0.0717(13) Uani 1 1 d . .
O7 O -0.0621(7) 0.2412(5) 0.4726(3) 0.0745(13) Uani 1 1 d . .
O8 O 0.2643(8) 0.3682(5) 0.5315(4) 0.0947(18) Uani 1 1 d . .
S1 S 0.1312(2) 0.24057(16) 0.51717(12) 0.0616(5) Uani 1 1 d . .
H2X H 1.220(11) 0.340(7) 0.756(6) 0.06(3) Uiso 1 1 d . .

loop_
_atom_site_aniso_label
_atom_site_aniso_U_11
_atom_site_aniso_U_22
_atom_site_aniso_U_33
_atom_site_aniso_U_23
_atom_site_aniso_U_13
_atom_site_aniso_U_12
C1 0.073(4) 0.040(3) 0.052(3) 0.015(3) -0.002(3) 0.009(3)
C2 0.086(5) 0.067(4) 0.066(4) 0.024(3) 0.008(4) 0.002(4)
C3 0.072(4) 0.071(4) 0.059(4) 0.026(3) -0.008(3) -0.005(3)
C4 0.078(5) 0.066(4) 0.073(4) 0.032(4) -0.012(4) -0.006(4)
C5 0.077(5) 0.081(5) 0.056(4) 0.021(3) 0.002(3) -0.006(4)
C6 0.080(4) 0.058(4) 0.054(4) 0.025(3) -0.007(3) -0.002(3)
C9 0.078(5) 0.083(5) 0.062(4) 0.030(4) -0.007(4) 0.014(4)
C10 0.066(4) 0.060(4) 0.065(4) 0.012(3) -0.009(3) -0.002(3)
C11 0.077(4) 0.055(4) 0.056(4) 0.018(3) -0.003(3) 0.012(3)
C12 0.094(5) 0.063(4) 0.073(5) 0.029(4) -0.004(4) -0.014(4)
C13 0.076(5) 0.070(4) 0.068(4) 0.016(3) 0.008(4) 0.005(4)
C14 0.067(4) 0.061(4) 0.058(4) 0.016(3) -0.007(3) 0.011(3)
C15 0.088(5) 0.067(4) 0.058(4) 0.017(3) -0.010(4) -0.010(4)
C16 0.068(4) 0.071(4) 0.058(4) 0.018(3) -0.001(3) 0.015(3)
C17 0.076(4) 0.074(4) 0.059(4) 0.017(3) -0.003(3) 0.013(4)
C18 0.077(5) 0.072(5) 0.067(4) 0.016(4) 0.000(4) 0.016(4)
N1 0.075(5) 0.065(4) 0.055(3) 0.021(3) 0.001(3) 0.006(4)
N2 0.091(4) 0.054(3) 0.053(3) 0.016(2) -0.005(3) 0.014(3)
O1 0.095(4) 0.076(4) 0.105(4) 0.014(3) 0.006(3) 0.001(3)
O2 0.092(4) 0.092(4) 0.053(3) 0.016(3) 0.007(3) 0.022(3)
O1W 0.096 0.113 0.141 0.069 0.023 0.025
O3 0.100(4) 0.122(5) 0.064(3) 0.010(3) 0.003(3) 0.004(4)
O4 0.101(4) 0.120(5) 0.059(3) 0.009(3) -0.018(3) -0.013(4)
O5 0.130(5) 0.100(4) 0.074(3) 0.019(3) 0.020(3) 0.051(4)
O6 0.097(3) 0.059(3) 0.053(2) 0.018(2) 0.003(2) 0.012(2)
O7 0.075(3) 0.071(3) 0.072(3) 0.022(2) -0.006(2) 0.014(2)
O8 0.088(3) 0.081(3) 0.104(4) 0.052(3) -0.025(3) -0.016(3)
S1 0.0702(11) 0.0545(9) 0.0533(9) 0.0157(7) -0.0030(7) 0.0082(8)

loop_
_atom_type_symbol
_atom_type_description
_atom_type_scat_dispersion_real
_atom_type_scat_dispersion_imag
_atom_type_scat_source
C C 0.0030 0.0020 'International Tables Vol C Tables 4.2.6.8 and 6.1.1.4'
H H 0.0000 0.0000 'International Tables Vol C Tables 4.2.6.8 and 6.1.1.4'
N N 0.0060 0.0030 'International Tables Vol C Tables 4.2.6.8 and 6.1.1.4'
O O 0.0110 0.0060 'International Tables Vol C Tables 4.2.6.8 and 6.1.1.4'
S S 0.1250 0.1230 'International Tables Vol C Tables 4.2.6.8 and 6.1.1.4'

loop_
_geom_angle_atom_site_label_1
_geom_angle_atom_site_label_2
_geom_angle_atom_site_label_3
_geom_angle
_geom_angle_site_symmetry_1
_geom_angle_site_symmetry_3
C8A C7A C6 118.6(7) 2_767 .
C8A C7A C8A 89.4(7) 2_767 .
C6 C7A C8A 116.7(7) . .
C7A C8A C9 116.7(7) 2_767 .
C7A C8A C7A 90.6(7) 2_767 .
C9 C8A C7A 114.4(7) . .
C8B C7B C6 133(2) . .
C7B C8B C9 122(2) . 2_767
C3 C1 C2 120.1(6) . .
C3 C1 N1 121.0(6) . .
C2 C1 N1 118.8(6) . .
C4 C2 C1 119.0(7) . .
C1 C3 C5 120.8(6) . .
C6 C4 C2 122.5(6) . .
C3 C5 C6 119.4(7) . .
C4 C6 C5 117.8(6) . .
C4 C6 C7A 117.2(7) . .
C5 C6 C7A 123.4(6) . .
C4 C6 C7B 126.9(10) . .
C5 C6 C7B 109.6(11) . .
C7A C6 C7B 37.5(9) . .
O1 C9 O2 124.7(7) . .
O1 C9 C8B 119.7(13) . 2_767
O2 C9 C8B 110.7(13) . 2_767
O1 C9 C8A 122.9(8) . .
O2 C9 C8A 111.0(7) . .
C8B C9 C8A 35.9(12) 2_767 .
C11 C10 C13 120.9(6) . .
C10 C11 C12 118.7(6) . .
C10 C11 N2 122.4(6) . .
C12 C11 N2 118.8(6) . .
C15 C12 C11 119.6(7) . .
C10 C13 C14 121.7(7) . .
C15 C14 C13 115.9(6) . .
C15 C14 C16 124.8(6) . .
C13 C14 C16 119.3(6) . .
C12 C15 C14 123.2(6) . .
C17 C16 C14 127.1(7) . .
C16 C17 C18 123.4(7) . .
O4 C18 O3 122.8(7) . .
O4 C18 C17 123.8(7) . .
O3 C18 C17 113.4(6) . .
O8 S1 O7 109.9(3) . .
O8 S1 O5 110.2(4) . .
O7 S1 O5 108.6(3) . .
O8 S1 O6 110.8(3) . .
O7 S1 O6 109.9(3) . .
O5 S1 O6 107.4(3) . .

loop_
_geom_bond_atom_site_label_1
_geom_bond_atom_site_label_2
_geom_bond_distance
_geom_bond_site_symmetry_2
C7A C8A 1.516(12) 2_767
C7A C6 1.507(10) .
C7A C8A 1.605(15) .
C8A C7A 1.516(12) 2_767
C8A C9 1.587(12) .
C7B C8B 1.20(3) .
C7B C6 1.66(3) .
C8B C9 1.34(2) 2_767
C1 C3 1.331(9) .
C1 C2 1.386(9) .
C1 N1 1.470(8) .
C2 C4 1.364(9) .
C3 C5 1.386(9) .
C4 C6 1.342(9) .
C5 C6 1.405(9) .
C9 O1 1.183(8) .
C9 O2 1.307(9) .
C9 C8B 1.34(3) 2_767
C10 C11 1.333(9) .
C10 C13 1.382(9) .
C11 C12 1.402(9) .
C11 N2 1.449(8) .
C12 C15 1.363(9) .
C13 C14 1.395(9) .
C14 C15 1.359(9) .
C14 C16 1.449(9) .
C16 C17 1.321(9) .
C17 C18 1.474(10) .
C18 O4 1.203(8) .
C18 O3 1.282(9) .
O5 S1 1.469(6) .
O6 S1 1.467(4) .
O7 S1 1.454(5) .
O8 S1 1.433(5) .
